data_2010076
loop_
_publ_author_name
'Travlos, Spyros Don '
'White, Julian'

_publ_section_title
;
 1,2-Bis(methoxycarbonyl)-3-phenylguanidine
;
_journal_issue 10
_journal_name_full 'Acta Crystallographica Section C'
_journal_page_first 1631
_journal_page_last 1632
_journal_paper_doi 10.1107/S0108270194005007
_journal_volume 50
_journal_year 1994
_chemical_formula_sum 'C11 H13 N3 O4'
_chemical_formula_weight 251.24
_chemical_name_systematic
;
N, N1-bis(methoxycarbonyl)-N2-phenylguanidine
;
_space_group_IT_number 14
_symmetry_cell_setting monoclinic
_symmetry_space_group_name_Hall '-P 2yab'
_symmetry_space_group_name_H-M 'P 1 21/a 1'
_cell_angle_alpha 90.000(7)
_cell_angle_beta 110.168(13)
_cell_angle_gamma 90.000(9)
_cell_formula_units_Z 4
_cell_length_a 7.89(2)
_cell_length_b 16.824(8)
_cell_length_c 9.5187(14)
_cell_measurement_reflns_used 25
_cell_measurement_temperature 293(2)
_cell_measurement_theta_max 19
_cell_measurement_theta_min 11
_cell_volume 1186(3)
_computing_cell_refinement 'CAD-4 software'
_computing_data_collection 'CAD-4 software'
_computing_data_reduction 'PROFIT (Strel'tsov & Zavodnik, 1989)'
_computing_molecular_graphics 'ORTEP (Johnson, 1965)'
_computing_structure_refinement 'SHELXL-93 (Sheldrick, 1994)'
_computing_structure_solution 'SHELXS-86 (Sheldrick, 1990)'
_diffrn_ambient_temperature 298(2)
_diffrn_measurement_device 'Enraf-Nonius CAD-4'
_diffrn_measurement_method \w-2\q
_diffrn_radiation_monochromator graphite
_diffrn_radiation_source 'fine-focus sealed tube'
_diffrn_radiation_type MoK\a
_diffrn_radiation_wavelength 0.71069
_diffrn_reflns_av_R_equivalents 0.0245
_diffrn_reflns_av_sigmaI/netI 0.0290
_diffrn_reflns_limit_h_max 11
_diffrn_reflns_limit_h_min -12
_diffrn_reflns_limit_k_max 27
_diffrn_reflns_limit_k_min -5
_diffrn_reflns_limit_l_max 15
_diffrn_reflns_limit_l_min -3
_diffrn_reflns_number 1543
_diffrn_reflns_theta_max 24.99
_diffrn_reflns_theta_min 2.28
_diffrn_standards_decay_% none
_diffrn_standards_interval_time 60
_diffrn_standards_number 3
_exptl_absorpt_coefficient_mu 0.109
_exptl_absorpt_correction_type none
_exptl_crystal_colour Colourless
_exptl_crystal_density_diffrn 1.407
_exptl_crystal_description 'Transparent blocks'
_exptl_crystal_F_000 528
_exptl_crystal_size_max .8
_exptl_crystal_size_mid .5
_exptl_crystal_size_min .4
_refine_diff_density_max 0.17
_refine_diff_density_min -0.17
_refine_ls_extinction_method none
_refine_ls_goodness_of_fit_all 0.745
_refine_ls_goodness_of_fit_obs 0.742
_refine_ls_matrix_type full
_refine_ls_number_parameters 164
_refine_ls_number_reflns 1292
_refine_ls_number_restraints 0
_refine_ls_restrained_S_all 0.745
_refine_ls_restrained_S_obs 0.742
_refine_ls_R_factor_all 0.0460
_refine_ls_R_factor_obs 0.0453
_refine_ls_shift/esd_max 0.001
_refine_ls_shift/esd_mean 0.000
_refine_ls_structure_factor_coef Fsqd
_refine_ls_weighting_scheme
;calc w = 1/[\s^2^(F~o~^2^)+(0.1145P)^2^+1.1510P]
where P = (F~o~^2^+2F~c~^2^)/3
;
_refine_ls_wR_factor_all 0.1260
_refine_ls_wR_factor_obs 0.1248
_reflns_number_observed 1276
_reflns_number_total 1292
_reflns_observed_criterion >2\s(I)
_cod_data_source_file ab1163.cif
_cod_data_source_block gu01
_cod_depositor_comments
;
The following automatic conversions were performed:
'_symmetry_cell_setting' value 'Monoclinic' changed to 'monoclinic'
according to '/home/saulius/struct/CIF-dictionaries/cif_core.dic'
dictionary named 'cif_core.dic' version 2.4.1 from 2010-06-29.

Automatic conversion script
Id: cif_fix_enum 1527 2010-12-29 10:47:43Z saulius 

The following automatic conversions were performed:

'_symmetry_cell_setting' value 'Monoclinic' changed to 'monoclinic'
according to /home/saulius/struct/CIF-dictionaries/cif_core.dic
dictionary named 'cif_core.dic' version 2.4.1 from 2010-06-29.

Automatic conversion script
Id: cif_fix_values 1715 2011-07-08 13:25:40Z adriana 
;
_cod_original_cell_volume 1186.(3)
_cod_original_sg_symbol_H-M 'P 21/a'
_cod_database_code 2010076

loop_
_symmetry_equiv_pos_as_xyz
'x, y, z'
'-x+1/2, y+1/2, -z'
'-x, -y, -z'
'x-1/2, -y-1/2, z'

loop_
_atom_site_aniso_label
_atom_site_aniso_U_11
_atom_site_aniso_U_22
_atom_site_aniso_U_33
_atom_site_aniso_U_12
_atom_site_aniso_U_13
_atom_site_aniso_U_23
O1 0.0610(14) 0.0515(13) 0.0447(12) 0.0051(11) 0.0073(10) -0.0055(10)
N2 0.0520(14) 0.0409(14) 0.0370(13) 0.0035(11) 0.0063(11) -0.0013(10)
O2 0.0671(15) 0.0529(13) 0.0511(12) 0.0159(12) -0.0026(11) -0.0043(11)
N 0.0485(14) 0.0417(13) 0.0377(12) 0.0055(11) 0.0075(11) 0.0000(10)
N1 0.0513(14) 0.0418(14) 0.0367(13) 0.0015(11) 0.0100(11) 0.0022(11)
O3 0.0542(12) 0.0554(13) 0.0404(11) 0.0057(10) -0.0002(10) -0.0003(10)
C1 0.044(2) 0.043(2) 0.040(2) -0.0020(14) 0.0104(13) 0.0019(14)
O4 0.0649(14) 0.0568(14) 0.0479(12) 0.0060(11) -0.0027(11) -0.0111(11)
C4 0.043(2) 0.042(2) 0.0365(15) -0.0020(13) 0.0129(13) 0.0056(12)
C5 0.051(2) 0.047(2) 0.0334(15) -0.0007(15) 0.0100(14) 0.0050(13)
C2 0.061(2) 0.053(2) 0.040(2) 0.008(2) 0.0114(15) -0.0010(14)
C3 0.041(2) 0.043(2) 0.0376(15) -0.0003(12) 0.0113(13) 0.0046(12)
C7 0.053(2) 0.043(2) 0.062(2) 0.0001(15) 0.013(2) -0.001(2)
C10 0.061(2) 0.059(2) 0.044(2) 0.005(2) 0.004(2) 0.003(2)
C8 0.059(2) 0.054(2) 0.056(2) 0.010(2) 0.006(2) 0.011(2)
C6 0.047(2) 0.042(2) 0.046(2) -0.0036(14) 0.0092(14) -0.0005(14)
C9 0.067(2) 0.077(2) 0.039(2) 0.006(2) -0.002(2) -0.001(2)
C11 0.076(2) 0.058(2) 0.057(2) 0.001(2) 0.001(2) -0.013(2)

loop_
_atom_site_label
_atom_site_fract_x
_atom_site_fract_y
_atom_site_fract_z
_atom_site_U_iso_or_equiv
_atom_site_thermal_displace_type
_atom_site_calc_flag
_atom_site_refinement_flags
_atom_site_occupancy
_atom_site_disorder_group
_atom_site_type_symbol
O1 0.4393(3) 0.03291(13) 0.7490(2) 0.0552(6) Uani d . 1 . O
N3 0.1857(3) 0.04556(13) 0.4731(3) 0.0457(6) Uani d . 1 . N
H1 0.2495(3) 0.06549(13) 0.5581(3) 0.055 Uiso calc R 1 . H
O2 0.3373(3) -0.17606(13) 0.3718(2) 0.0630(7) Uani d . 1 . O
N1 0.3752(3) -0.06117(14) 0.5635(2) 0.0445(6) Uani d . 1 . N
H 0.4113(3) -0.10689(14) 0.5447(2) 0.053 Uiso calc R 1 . H
N2 0.1491(3) -0.06532(14) 0.3232(2) 0.0446(6) Uani d . 1 . N
O3 0.5908(3) -0.08279(13) 0.7779(2) 0.0543(6) Uani d . 1 . O
C1 0.4661(4) -0.0309(2) 0.7030(3) 0.0433(7) Uani d . 1 . C
O4 0.0793(3) -0.17178(14) 0.1797(2) 0.0623(7) Uani d . 1 . O
C4 0.2328(4) -0.0278(2) 0.4486(3) 0.0405(7) Uani d . 1 . C
C5 0.2026(4) -0.1395(2) 0.3012(3) 0.0450(7) Uani d . 1 . C
C2 -0.0603(4) 0.0803(2) 0.2355(3) 0.0528(8) Uani d . 1 . C
H2 -0.0459(4) 0.0334(2) 0.1892(3) 0.086(4) Uiso calc R 1 . H
C3 0.0477(4) 0.0961(2) 0.3822(3) 0.0409(7) Uani d . 1 . C
C7 -0.1059(4) 0.2205(2) 0.3710(4) 0.0545(8) Uani d . 1 . C
H7 -0.1211(4) 0.2674(2) 0.4168(4) 0.086(4) Uiso calc R 1 . H
C10 -0.1888(4) 0.1350(2) 0.1596(4) 0.0585(9) Uani d . 1 . C
H10 -0.2609(4) 0.1246(2) 0.0612(4) 0.086(4) Uiso calc R 1 . H
C8 -0.2132(4) 0.2046(2) 0.2255(4) 0.0598(9) Uani d . 1 . C
H8 -0.3014(4) 0.2407(2) 0.1725(4) 0.086(4) Uiso calc R 1 . H
C6 0.0239(4) 0.1666(2) 0.4484(3) 0.0466(7) Uani d . 1 . C
H6 0.0966(4) 0.1776(2) 0.5464(3) 0.086(4) Uiso calc R 1 . H
C9 0.7021(5) -0.0594(2) 0.9280(3) 0.0663(10) Uani d . 1 . C
H9A 0.7876(5) -0.1007(2) 0.9726(3) 0.086(4) Uiso calc R 1 . H
H9B 0.6269(5) -0.0507(2) 0.9872(3) 0.086(4) Uiso calc R 1 . H
H9C 0.7653(5) -0.0112(2) 0.9236(3) 0.086(4) Uiso calc R 1 . H
C11 0.1113(5) -0.2528(2) 0.1489(4) 0.0693(11) Uani d . 1 . C
H11A 0.0165(5) -0.2704(2) 0.0605(4) 0.086(4) Uiso calc R 1 . H
H11B 0.1137(5) -0.2856(2) 0.2321(4) 0.086(4) Uiso calc R 1 . H
H11C 0.2251(5) -0.2566(2) 0.1336(4) 0.086(4) Uiso calc R 1 . H

loop_
_atom_type_symbol
_atom_type_description
_atom_type_scat_dispersion_real
_atom_type_scat_dispersion_imag
_atom_type_scat_source
C C 0.0033 0.0016 'International Tables Vol C Tables 4.2.6.8 and 6.1.1.4'
H H 0.0000 0.0000 'International Tables Vol C Tables 4.2.6.8 and 6.1.1.4'
O O 0.0106 0.0060 'International Tables Vol C Tables 4.2.6.8 and 6.1.1.4'
N N 0.0061 0.0033 'International Tables Vol C Tables 4.2.6.8 and 6.1.1.4'

loop_
_geom_angle_atom_site_label_1
_geom_angle_atom_site_label_2
_geom_angle_atom_site_label_3
_geom_angle
_geom_angle_publ_flag
C4 N3 C3 130.6(2) y
C4 N3 H1 114.7(2) ?
C3 N3 H1 114.7(2) ?
C1 N1 C4 128.6(3) y
C1 N1 H 115.7(2) ?
C4 N1 H 115.7(2) ?
C4 N2 C5 119.9(2) y
C1 O3 C9 115.9(2) y
O1 C1 O3 125.6(3) y
O1 C1 N1 125.7(3) y
O3 C1 N1 108.6(3) y
C5 O4 C11 115.7(2) y
N2 C4 N3 121.5(3) y
N2 C4 N1 122.7(3) y
N3 C4 N1 115.8(2) y
O2 C5 O4 120.6(3) y
O2 C5 N2 129.9(3) y
O4 C5 N2 109.5(3) y
C10 C2 C3 119.1(3) ?
C10 C2 H2 120.4(2) ?
C3 C2 H2 120.4(2) ?
C6 C3 C2 119.3(3) ?
C6 C3 N3 115.6(2) ?
C2 C3 N3 125.2(3) ?
C6 C7 C8 119.8(3) ?
C6 C7 H7 120.1(2) ?
C8 C7 H7 120.1(2) ?
C8 C10 C2 121.7(3) ?
C8 C10 H10 119.2(2) ?
C2 C10 H10 119.2(2) ?
C10 C8 C7 119.3(3) ?
C10 C8 H8 120.3(2) ?
C7 C8 H8 120.3(2) ?
C7 C6 C3 120.9(3) ?
C7 C6 H6 119.6(2) ?
C3 C6 H6 119.6(2) ?
O3 C9 H9A 109.5(2) ?
O3 C9 H9B 109.5(2) ?
H9A C9 H9B 109.5 ?
O3 C9 H9C 109.5(2) ?
H9A C9 H9C 109.5 ?
H9B C9 H9C 109.5 ?
O4 C11 H11A 109.5(2) ?
O4 C11 H11B 109.5(2) ?
H11A C11 H11B 109.5 ?
O4 C11 H11C 109.5(2) ?
H11A C11 H11C 109.5 ?
H11B C11 H11C 109.5 ?

loop_
_geom_bond_atom_site_label_1
_geom_bond_atom_site_label_2
_geom_bond_site_symmetry_2
_geom_bond_distance
_geom_bond_publ_flag
O1 C1 . 1.205(4) y
N3 C4 . 1.333(4) y
N3 C3 . 1.417(4) y
N3 H1 . 0.86 no
O2 C5 . 1.211(4) y
N1 C1 . 1.371(4) y
N1 C4 . 1.388(4) y
N1 H . 0.86 no
N2 C4 . 1.309(3) y
N2 C5 . 1.357(4) y
O3 C1 . 1.325(4) y
O3 C9 . 1.450(4) y
O4 C5 . 1.342(4) y
O4 C11 . 1.435(4) y
C2 C10 . 1.375(5) y
C2 C3 . 1.387(4) y
C2 H2 . 0.93 ?
C3 C6 . 1.386(4) ?
C7 C6 . 1.376(4) ?
C7 C8 . 1.378(4) ?
C7 H7 . 0.93 ?
C10 C8 . 1.373(5) ?
C10 H10 . 0.93 ?
C8 H8 . 0.93 ?
C6 H6 . 0.93 ?
C9 H9A . 0.96 ?
C9 H9B . 0.96 ?
C9 H9C . 0.96 ?
C11 H11A . 0.96 ?
C11 H11B . 0.96 ?
C11 H11C . 0.96 ?

loop_
_geom_torsion_atom_site_label_1
_geom_torsion_atom_site_label_2
_geom_torsion_atom_site_label_3
_geom_torsion_atom_site_label_4
_geom_torsion
_geom_torsion_publ_flag
C9 O3 C1 O1 0.3(5) y
C9 O3 C1 N1 179.1(3) y
C4 N1 C1 O1 -2.2(5) y
C4 N1 C1 O3 179.1(3) y
C5 N2 C4 N3 179.0(3) y
C5 N2 C4 N1 -0.8(4) y
C3 N3 C4 N2 0.9(5) y
C3 N3 C4 N1 -179.3(3) y
C1 N1 C4 N2 -175.3(3) y
C1 N1 C4 N3 4.9(4) y
C11 O4 C5 O2 5.0(4) y
C11 O4 C5 N2 -175.5(3) y
C4 N2 C5 O2 -11.9(5) y
C4 N2 C5 O4 168.7(3) y
C10 C2 C3 C6 -0.3(5) ?
C10 C2 C3 N3 -179.6(3) y
C4 N3 C3 C6 173.9(3) y
C4 N3 C3 C2 -6.7(5) y
C3 C2 C10 C8 -0.2(5) ?
C2 C10 C8 C7 0.4(5) ?
C6 C7 C8 C10 -0.1(5) ?
C8 C7 C6 C3 -0.4(5) ?
C2 C3 C6 C7 0.5(4) ?
N3 C3 C6 C7 179.9(3) y

loop_
_cod_related_entry_id
_cod_related_entry_database
_cod_related_entry_code
1 ChemSpider 21139309
